data_1571565
loop_
_publ_author_name
'Wang, Yue'
'Huang, Yue'
'Bao, Xiaoze'
'Wei, Xingfu'
'Wei, Shiqiang'
'Qu, Jingping'
'Wang, Baomin'

_publ_section_title
;
 Organocatalytic diastereo- and atropo-selective construction of
 eight-membered bridged (hetero)biaryls <i>via</i> asymmetric
 intramolecular [3 + 2] cycloaddition.
;
_journal_issue 23
_journal_name_full 'Chemical science'
_journal_page_first 8880
_journal_page_last 8887
_journal_paper_doi 10.1039/d4sc01892c
_journal_volume 15
_journal_year 2024
_chemical_absolute_configuration unk
_chemical_formula_moiety 'C37 H27 F N2 O3, C4 H8 O2'
_chemical_formula_sum 'C41 H35 F N2 O5'
_chemical_formula_weight 654.71
_space_group_crystal_system triclinic
_space_group_IT_number 1
_space_group_name_Hall 'P 1'
_space_group_name_H-M_alt 'P 1'
_atom_sites_solution_hydrogens mixed
_atom_sites_solution_primary dual
_audit_creation_date 2023-08-04
_audit_creation_method
;
Olex2 1.3
(compiled 2020.11.12 svn.r5f609507 for OlexSys, GUI svn.r6408)
;
_audit_update_record
;
2023-08-04 deposited with the CCDC.	2024-05-07 downloaded from the CCDC.
;
_cell_angle_alpha 75.426(2)
_cell_angle_beta 89.765(2)
_cell_angle_gamma 88.695(2)
_cell_formula_units_Z 2
_cell_length_a 9.0844(3)
_cell_length_b 10.3859(4)
_cell_length_c 18.7463(6)
_cell_measurement_reflns_used 9934
_cell_measurement_temperature 302.0
_cell_measurement_theta_max 62.348
_cell_measurement_theta_min 2.436
_cell_volume 1711.35(10)
_computing_cell_refinement 'SAINT V8.40A (Bruker, 2019)'
_computing_data_reduction 'SAINT V8.40A (Bruker, 2019)'
_computing_molecular_graphics 'Olex2 1.3 (Dolomanov et al., 2009)'
_computing_publication_material 'Olex2 1.3 (Dolomanov et al., 2009)'
_computing_structure_refinement 'SHELXL 2018/3 (Sheldrick, 2015)'
_computing_structure_solution 'SHELXT 2018/2 (Sheldrick, 2018)'
_diffrn_ambient_temperature 302.0
_diffrn_measured_fraction_theta_full 0.977
_diffrn_measured_fraction_theta_max 0.977
_diffrn_measurement_device_type 'CCD area detector'
_diffrn_measurement_method 'phi and omega scans'
_diffrn_radiation_monochromator graphite
_diffrn_radiation_type CuK\a
_diffrn_radiation_wavelength 1.54178
_diffrn_reflns_av_R_equivalents 0.0423
_diffrn_reflns_av_unetI/netI 0.0589
_diffrn_reflns_Laue_measured_fraction_full 0.977
_diffrn_reflns_Laue_measured_fraction_max 0.977
_diffrn_reflns_limit_h_max 10
_diffrn_reflns_limit_h_min -10
_diffrn_reflns_limit_k_max 11
_diffrn_reflns_limit_k_min -11
_diffrn_reflns_limit_l_max 21
_diffrn_reflns_limit_l_min -21
_diffrn_reflns_number 15849
_diffrn_reflns_point_group_measured_fraction_full 0.890
_diffrn_reflns_point_group_measured_fraction_max 0.890
_diffrn_reflns_theta_full 62.566
_diffrn_reflns_theta_max 62.566
_diffrn_reflns_theta_min 2.435
_diffrn_source_current 1.1
_diffrn_source_power 0.055
_diffrn_source_voltage 50.0
_exptl_absorpt_coefficient_mu 0.710
_exptl_absorpt_correction_T_max 0.7522
_exptl_absorpt_correction_T_min 0.5707
_exptl_absorpt_correction_type none
_exptl_absorpt_process_details
;
SADABS-2016/2 (Bruker,2016/2) was used for absorption correction.
wR2(int) was 0.1134 before and 0.0713 after correction.
The Ratio of minimum to maximum transmission is 0.7587.
The \l/2 correction factor is Not present.
;
_exptl_crystal_colour colourless
_exptl_crystal_colour_primary colourless
_exptl_crystal_density_diffrn 1.271
_exptl_crystal_description block
_exptl_crystal_F_000 688
_exptl_crystal_size_max 0.27
_exptl_crystal_size_mid 0.24
_exptl_crystal_size_min 0.22
_refine_diff_density_max 0.180
_refine_diff_density_min -0.204
_refine_diff_density_rms 0.041
_refine_ls_abs_structure_details
;
 Flack x determined using 3253 quotients [(I+)-(I-)]/[(I+)+(I-)]
 (Parsons, Flack and Wagner, Acta Cryst. B69 (2013) 249-259).
;
_refine_ls_abs_structure_Flack 0.02(10)
_refine_ls_extinction_method none
_refine_ls_goodness_of_fit_ref 1.094
_refine_ls_hydrogen_treatment mixed
_refine_ls_matrix_type full
_refine_ls_number_parameters 898
_refine_ls_number_reflns 9711
_refine_ls_number_restraints 90
_refine_ls_restrained_S_all 1.091
_refine_ls_R_factor_all 0.0800
_refine_ls_R_factor_gt 0.0635
_refine_ls_shift/su_max 0.000
_refine_ls_shift/su_mean 0.000
_refine_ls_structure_factor_coef Fsqd
_refine_ls_weighting_details 'w=1/[\s^2^(Fo^2^)+(0.0577P)^2^+0.8527P] where P=(Fo^2^+2Fc^2^)/3'
_refine_ls_weighting_scheme calc
_refine_ls_wR_factor_gt 0.1510
_refine_ls_wR_factor_ref 0.1708
_reflns_Friedel_coverage 0.821
_reflns_Friedel_fraction_full 0.802
_reflns_Friedel_fraction_max 0.802
_reflns_number_gt 8001
_reflns_number_total 9711
_reflns_threshold_expression 'I > 2\s(I)'
_cod_data_source_file d4sc01892c2.cif
_cod_data_source_block 1
_cod_depositor_comments 'Adding full bibliography for 1571565--1571566.cif.'
_cod_database_code 1571565
_shelx_shelxl_version_number 2018/3
_shelx_space_group_comment
;
The symmetry employed for this shelxl refinement is uniquely defined
by the following loop, which should always be used as a source of
symmetry information in preference to the above space-group names.
They are only intended as comments.
;
_shelx_estimated_absorpt_t_max 0.859
_shelx_estimated_absorpt_t_min 0.831
_olex2_refinement_description
;
1. Fixed Uiso
 At 1.2 times of:
  All C(H) groups, All C(H,H) groups, All N(H) groups
 At 1.5 times of:
  All C(H,H,H) groups
2. Restrained distances
 C00K-C01Q \\sim C00K-C1
 with sigma of 0.02
 C02M-C02Q \\sim C2-C02R
 with sigma of 0.04
 C01Q-C02M \\sim C1-C2
 with sigma of 0.02
 C01Q-C02Q \\sim C1-C02R
 with sigma of 0.02
 C020-C02I \\sim C0-C3
 with sigma of 0.02
 C020-C02O \\sim C0-C4
 with sigma of 0.02
 C02I-C02M \\sim C3-C2
 with sigma of 0.02
 C020-C02M \\sim C0-C2
 with sigma of 0.04
 C020-C02Q \\sim C0-C02R
 with sigma of 0.04
 C02O-C02Q \\sim C4-C02R
 with sigma of 0.02
 C02I-C02O \\sim C3-C4
 with sigma of 0.04
 C00K-C02M \\sim C00K-C2
 with sigma of 0.04
 C00K-C02Q \\sim C00K-C02R
 with sigma of 0.04
 C01Q-C02I \\sim C1-C3
 with sigma of 0.04
 C01Q-C02O \\sim C1-C4
 with sigma of 0.04
3. Rigid body (RIGU) restrains
 C1, C4, C0, C2, C02R, C3
 with sigma for 1-2 distances of 0.001 and sigma for 1-3 distances of 0.001
 C01Q, C02O, C02M, C020, C02Q, C02I
 with sigma for 1-2 distances of 0.001 and sigma for 1-3 distances of 0.001
4. Others
 Sof(H00B)=Sof(C1)=Sof(C02R)=Sof(H02R)=Sof(C4)=Sof(H4)=Sof(C0)=Sof(H0)=Sof(C3)=
 Sof(H3)=Sof(C2)=Sof(H2)=1-FVAR(1)
 Sof(H00K)=Sof(C01Q)=Sof(C02Q)=Sof(H02Q)=Sof(C02O)=Sof(H02O)=Sof(C020)=
 Sof(H020)=Sof(C02I)=Sof(H02I)=Sof(C02M)=Sof(H02M)=FVAR(1)
5.a Riding coordinates:
 N009(H009)
5.b Ternary CH refined with riding coordinates:
 C00C(H00C), C00E(H00E), C00K(H00K), C00K(H00B), C00L(H00L), C00T(H00T),
 C00X(H00X)
5.c Secondary CH2 refined with riding coordinates:
 C01K(H01A,H01B), C01X(H01E,H01F), C02G(H02N,H02P), C02N(H02Y,H)
5.d Aromatic/amide H refined with riding coordinates:
 C00D(H00D), C00O(H00O), C00Z(H00Z), C010(H010), C014(H014), C015(H015),
 C019(H019), C01A(H01C), C01C(H01D), C01G(H01G), C01H(H01H), C01L(H01L),
 C01O(H01O), C01P(H01P), C02Q(H02Q), C02O(H02O), C020(H020), C02I(H02I),
 C02M(H02M), C01R(H01R), C01T(H01T), C01U(H01U), C01V(H01V), C01Z(H01Z),
 C022(H022), C023(H023), C024(H024), C029(H029), C01W(H01W), C028(H028),
 C01S(H01S), C026(H026), C02A(H02A), C01Y(H01Y), C02H(H02H), C027(H027),
 C02J(H02J), C02C(H02C), C02D(H02D), C02E(H02E), C02F(H02F), C02L(H02L),
 C02R(H02R), C4(H4), C0(H0), C3(H3), C2(H2)
5.e Fitted hexagon refined as free rotating group:
 C01Q(C02Q,C02O,C020,C02I,C02M), C029(C01D,C01W,C028,C01S,C026), C02A(C01E,
 C01Y,C02H,C027,C02J), C1(C02R,C4,C0,C3,C2)
5.f Idealised Me refined as rotating group:
 C025(H02V,H02W,H02X), C02B(H02B,H02G,H02K), C02K(H02S,H02T,H02U), C02P(H02Z,
 HA,HB)
;
_olex2_submission_special_instructions 'No special instructions were received'

loop_
_space_group_symop_operation_xyz
'x, y, z'

loop_
_atom_site_label
_atom_site_type_symbol
_atom_site_fract_x
_atom_site_fract_y
_atom_site_fract_z
_atom_site_U_iso_or_equiv
_atom_site_adp_type
_atom_site_occupancy
_atom_site_site_symmetry_order
_atom_site_calc_flag
_atom_site_refinement_flags_posn
_atom_site_refinement_flags_adp
_atom_site_refinement_flags_occupancy
_atom_site_disorder_assembly
_atom_site_disorder_group
F001 F 1.0587(5) 0.6478(5) 0.3317(2) 0.0999(13) Uani 1 1 d . . . . .
O002 O 1.3544(5) -0.6645(4) 0.7734(2) 0.0705(11) Uani 1 1 d . . . . .
F003 F 1.5708(6) -0.6421(5) 0.6744(2) 0.1036(14) Uani 1 1 d . . . . .
O004 O 0.8420(5) 0.6595(4) 0.2341(2) 0.0680(10) Uani 1 1 d . . . . .
O005 O 0.6089(5) 0.6210(5) 0.2534(3) 0.0836(13) Uani 1 1 d . . . . .
O006 O 0.8674(5) 0.1151(5) 0.2838(3) 0.0799(12) Uani 1 1 d . . . . .
O007 O 1.3680(5) -0.1352(5) 0.7200(3) 0.0821(12) Uani 1 1 d . . . . .
O008 O 1.1182(6) -0.6264(5) 0.7549(3) 0.0853(14) Uani 1 1 d . . . . .
N009 N 0.6621(6) 0.3045(5) 0.1747(2) 0.0625(12) Uani 1 1 d . . . . .
H009 H 0.675804 0.254419 0.144919 0.075 Uiso 1 1 d R U . . .
N00A N 1.1611(6) -0.3073(5) 0.8327(3) 0.0619(12) Uani 1 1 d . . . . .
N00B N 1.1559(6) -0.0056(5) 0.6987(3) 0.0655(12) Uani 1 1 d . . . . .
C00C C 0.7819(7) 0.3960(5) 0.1751(3) 0.0568(13) Uani 1 1 d . . . . .
H00C H 0.876087 0.348219 0.174886 0.068 Uiso 1 1 calc R U . . .
C00D C 0.8424(8) -0.1998(7) 0.7695(4) 0.0773(18) Uani 1 1 d . . . . .
H00D H 0.826741 -0.287895 0.794383 0.093 Uiso 1 1 calc R U . . .
C00E C 1.2822(7) -0.4020(6) 0.8321(3) 0.0601(13) Uani 1 1 d . . . . .
H00E H 1.375393 -0.356421 0.832308 0.072 Uiso 1 1 calc R U . . .
C00F C 0.8927(7) 0.6049(6) 0.0945(3) 0.0631(14) Uani 1 1 d . . . . .
N00G N 0.6504(6) 0.0031(5) 0.3093(3) 0.0654(12) Uani 1 1 d . . . . .
C00H C 1.5207(8) -0.6012(6) 0.8594(3) 0.0673(15) Uani 1 1 d . . . . .
C00I C 0.7288(7) 0.5741(6) 0.2467(3) 0.0617(14) Uani 1 1 d . . . . .
O00J O 0.4482(8) 0.9531(5) -0.0061(3) 0.1096(19) Uani 1 1 d . . . . .
C00K C 1.1336(7) -0.3468(6) 0.7174(3) 0.0596(13) Uani 1 1 d D . . . .
H00K H 1.044451 -0.398647 0.731284 0.072 Uiso 0.65(2) 1 calc R U P A 1
H00B H 1.044509 -0.398676 0.731408 0.072 Uiso 0.35(2) 1 calc R U P A 2
C00L C 0.7620(6) 0.4300(6) 0.2526(3) 0.0576(13) Uani 1 1 d . . . . .
H00L H 0.851712 0.403156 0.281849 0.069 Uiso 1 1 calc R U . . .
C00M C 0.9823(7) -0.1571(6) 0.7492(3) 0.0646(15) Uani 1 1 d . . . . .
C00N C 0.7323(7) 0.1125(6) 0.2828(3) 0.0620(14) Uani 1 1 d . . . . .
C00O C 0.3426(7) 0.2173(7) 0.2355(4) 0.0750(17) Uani 1 1 d . . . . .
H00O H 0.329762 0.306348 0.210642 0.090 Uiso 1 1 calc R U . . .
C00P C 0.7754(7) 0.5155(6) 0.1081(3) 0.0602(13) Uani 1 1 d . . . . .
C00Q C 1.2785(7) -0.5203(6) 0.8993(3) 0.0638(14) Uani 1 1 d . . . . .
C00R C 0.4803(6) 0.1651(6) 0.2572(3) 0.0606(14) Uani 1 1 d . . . . .
O00S O 0.9610(9) 0.0425(6) 0.0136(3) 0.120(2) Uani 1 1 d . . . . .
C00T C 0.6345(7) 0.3444(6) 0.2899(3) 0.0588(13) Uani 1 1 d . . . . .
H00T H 0.544496 0.398713 0.276482 0.071 Uiso 1 1 calc R U . . .
O00U O 0.8089(10) 0.1608(8) 0.0645(4) 0.139(3) Uani 1 1 d . . . . .
C00V C 1.0140(7) 0.5975(5) 0.1491(3) 0.0633(14) Uani 1 1 d . . . . .
O00W O 0.3011(10) 0.8324(8) -0.0544(4) 0.139(3) Uani 1 1 d . . . . .
C00X C 1.2636(7) -0.4341(5) 0.7547(3) 0.0591(13) Uani 1 1 d . . . . .
H00X H 1.352704 -0.408279 0.725433 0.071 Uiso 1 1 calc R U . . .
C00Y C 1.4009(7) -0.6097(6) 0.9132(3) 0.0656(15) Uani 1 1 d . . . . .
C00Z C 0.7262(8) -0.1102(9) 0.7524(4) 0.091(2) Uani 1 1 d . . . . .
H00Z H 0.630641 -0.138794 0.763750 0.109 Uiso 1 1 calc R U . . .
C010 C 0.2434(8) 0.0021(9) 0.2878(4) 0.089(2) Uani 1 1 d . . . . .
H010 H 0.162294 -0.052524 0.297874 0.107 Uiso 1 1 calc R U . . .
C011 C 1.0945(9) 0.6216(7) 0.2667(4) 0.0757(18) Uani 1 1 d . . . . .
C012 C 0.6277(6) 0.2311(6) 0.2492(3) 0.0583(13) Uani 1 1 d . . . . .
C013 C 1.1877(9) 0.1783(7) 0.5866(4) 0.0792(18) Uani 1 1 d . . . . .
C014 C 0.6605(8) 0.5319(7) 0.0586(3) 0.0760(18) Uani 1 1 d . . . . .
H014 H 0.581870 0.474168 0.067791 0.091 Uiso 1 1 calc R U . . .
C015 C 1.1622(8) 0.5795(7) 0.1323(4) 0.0795(19) Uani 1 1 d . . . . .
H015 H 1.186778 0.565361 0.086636 0.095 Uiso 1 1 calc R U . . .
C016 C 1.4931(7) -0.6228(6) 0.7896(3) 0.0659(15) Uani 1 1 d . . . . .
C017 C 1.2359(8) -0.5803(6) 0.7611(3) 0.0671(16) Uani 1 1 d . . . . .
C018 C 0.9829(7) 0.6199(6) 0.2175(3) 0.0597(14) Uani 1 1 d . . . . .
C019 C 1.6675(9) -0.5804(7) 0.8753(4) 0.0813(19) Uani 1 1 d . . . . .
H019 H 1.691071 -0.568898 0.921453 0.098 Uiso 1 1 calc R U . . .
C01A C 0.2228(9) 0.1336(9) 0.2514(4) 0.087(2) Uani 1 1 d . . . . .
H01C H 0.128541 0.166944 0.237417 0.105 Uiso 1 1 calc R U . . .
C01B C 1.2355(7) -0.1225(6) 0.7231(3) 0.0620(14) Uani 1 1 d . . . . .
C01C C 0.8946(9) 0.7044(7) 0.0295(4) 0.084(2) Uani 1 1 d . . . . .
H01D H 0.974191 0.760816 0.018911 0.100 Uiso 1 1 calc R U . . .
C01F C 0.4981(7) 0.0327(6) 0.2940(3) 0.0623(14) Uani 1 1 d . . . . .
C01G C 1.2024(12) 0.1014(9) 0.5372(4) 0.110(3) Uani 1 1 d . . . . .
H01G H 1.228850 0.011774 0.553512 0.132 Uiso 1 1 calc R U . . .
C01H C 1.4034(10) -0.7109(7) 0.9788(4) 0.084(2) Uani 1 1 d . . . . .
H01H H 1.483922 -0.769513 0.989291 0.101 Uiso 1 1 calc R U . . .
C01I C 1.1266(6) -0.2322(5) 0.7565(3) 0.0576(13) Uani 1 1 d . . . . .
C01J C 1.0052(7) -0.0246(6) 0.7138(3) 0.0665(15) Uani 1 1 d . . . . .
C01K C 1.2220(9) 0.1211(6) 0.6672(4) 0.0790(18) Uani 1 1 d . . . . .
H01A H 1.327913 0.110764 0.673213 0.095 Uiso 1 1 calc R U . . .
H01B H 1.188292 0.184016 0.694482 0.095 Uiso 1 1 calc R U . . .
C01L C 0.3831(9) -0.0516(7) 0.3101(4) 0.083(2) Uani 1 1 d . . . . .
H01L H 0.396893 -0.140638 0.334731 0.099 Uiso 1 1 calc R U . . .
C01M C 0.3822(12) 0.9233(9) -0.0622(4) 0.098(2) Uani 1 1 d . . . . .
C01N C 1.6051(8) -0.6191(6) 0.7409(4) 0.0746(18) Uani 1 1 d . . . . .
C01O C 1.1645(8) -0.5350(7) 0.9492(3) 0.0756(17) Uani 1 1 d . . . . .
H01O H 1.084240 -0.475900 0.940388 0.091 Uiso 1 1 calc R U . . .
C01P C 0.6626(11) 0.6363(8) -0.0060(4) 0.093(2) Uani 1 1 d . . . . .
H01P H 0.584601 0.647967 -0.039208 0.112 Uiso 1 1 calc R U . . .
C01Q C 1.1387(10) -0.3053(9) 0.6327(4) 0.067(4) Uani 0.65(2) 1 d DG . P A 1
C02Q C 1.2561(12) -0.3412(15) 0.5935(5) 0.096(5) Uani 0.65(2) 1 d DG . P A 1
H02Q H 1.334684 -0.391550 0.618400 0.116 Uiso 0.65(2) 1 calc R U P A 1
C02O C 1.2560(12) -0.3018(16) 0.5169(5) 0.115(7) Uani 0.65(2) 1 d DG . P A 1
H02O H 1.334499 -0.325816 0.490603 0.138 Uiso 0.65(2) 1 calc R U P A 1
C020 C 1.1384(12) -0.2266(11) 0.4796(4) 0.092(4) Uani 0.65(2) 1 d DG . P A 1
H020 H 1.138372 -0.200209 0.428377 0.111 Uiso 0.65(2) 1 calc R U P A 1
C02I C 1.0210(12) -0.1907(14) 0.5189(4) 0.105(5) Uani 0.65(2) 1 d DG . P A 1
H02I H 0.942430 -0.140334 0.493946 0.126 Uiso 0.65(2) 1 calc R U P A 1
C02M C 1.0212(11) -0.2301(14) 0.5955(4) 0.088(4) Uani 0.65(2) 1 d DG . P A 1
H02M H 0.942613 -0.206067 0.621742 0.106 Uiso 0.65(2) 1 calc R U P A 1
C01R C 0.7778(11) 0.7202(8) -0.0202(4) 0.096(3) Uani 1 1 d . . . . .
H01R H 0.778754 0.788376 -0.063249 0.115 Uiso 1 1 calc R U . . .
C01T C 1.1697(11) -0.6394(8) 1.0134(4) 0.095(2) Uani 1 1 d . . . . .
H01T H 1.091660 -0.650884 1.046467 0.114 Uiso 1 1 calc R U . . .
C01U C 0.8889(9) 0.0656(8) 0.6978(4) 0.088(2) Uani 1 1 d . . . . .
H01U H 0.904342 0.154030 0.673558 0.106 Uiso 1 1 calc R U . . .
C01V C 0.7502(9) 0.0221(9) 0.7183(4) 0.096(2) Uani 1 1 d . . . . .
H01V H 0.670985 0.082288 0.709245 0.115 Uiso 1 1 calc R U . . .
C01X C 0.7104(9) -0.1292(7) 0.3416(4) 0.0806(19) Uani 1 1 d . . . . .
H01E H 0.816586 -0.127913 0.335942 0.097 Uiso 1 1 calc R U . . .
H01F H 0.672756 -0.189891 0.314599 0.097 Uiso 1 1 calc R U . . .
C01Z C 1.2390(8) 0.6022(8) 0.2498(5) 0.088(2) Uani 1 1 d . . . . .
H01Z H 1.313097 0.602736 0.283778 0.105 Uiso 1 1 calc R U . . .
C021 C 0.8956(12) 0.0698(8) 0.0715(4) 0.100(3) Uani 1 1 d . . . . .
C022 C 1.2725(9) 0.5822(8) 0.1822(5) 0.088(2) Uani 1 1 d . . . . .
H022 H 1.370240 0.570308 0.169798 0.106 Uiso 1 1 calc R U . . .
C023 C 1.2896(11) -0.7245(8) 1.0275(4) 0.097(3) Uani 1 1 d . . . . .
H023 H 1.293277 -0.792252 1.070670 0.117 Uiso 1 1 calc R U . . .
C024 C 1.7788(10) -0.5766(7) 0.8238(5) 0.093(2) Uani 1 1 d . . . . .
H024 H 1.875168 -0.561071 0.835314 0.112 Uiso 1 1 calc R U . . .
C025 C 0.9434(15) -0.0230(10) 0.1409(5) 0.131(4) Uani 1 1 d . . . . .
H02V H 0.873761 -0.092966 0.154945 0.196 Uiso 1 1 calc R U . . .
H02W H 0.949263 0.023898 0.178814 0.196 Uiso 1 1 calc R U . . .
H02X H 1.038486 -0.060446 0.134125 0.196 Uiso 1 1 calc R U . . .
C029 C 0.7674(4) 0.2482(5) 0.4120(2) 0.086(2) Uani 1 1 d G . . . .
H029 H 0.849434 0.229015 0.386338 0.103 Uiso 1 1 calc R U . . .
C01D C 0.6423(5) 0.3070(5) 0.37370(16) 0.0639(14) Uani 1 1 d G . . . .
C01W C 0.5197(4) 0.3357(6) 0.4120(2) 0.099(2) Uani 1 1 d G . . . .
H01W H 0.436018 0.375065 0.386408 0.119 Uiso 1 1 calc R U . . .
C028 C 0.5220(6) 0.3055(7) 0.4886(2) 0.123(3) Uani 1 1 d G . . . .
H028 H 0.439927 0.324735 0.514190 0.148 Uiso 1 1 calc R U . . .
C01S C 0.6470(7) 0.2467(7) 0.52682(16) 0.100(2) Uani 1 1 d G . . . .
H01S H 0.648589 0.226545 0.578047 0.120 Uiso 1 1 calc R U . . .
C026 C 0.7697(5) 0.2180(6) 0.4885(2) 0.101(3) Uani 1 1 d G . . . .
H026 H 0.853343 0.178684 0.514123 0.121 Uiso 1 1 calc R U . . .
C02A C 0.6840(8) -0.3184(4) 0.4522(3) 0.117(3) Uani 1 1 d G . . . .
H02A H 0.703564 -0.374631 0.421609 0.140 Uiso 1 1 calc R U . . .
C01E C 0.6736(7) -0.1816(5) 0.4227(2) 0.0795(18) Uani 1 1 d G . . . .
C01Y C 0.6444(8) -0.0975(4) 0.4684(3) 0.111(3) Uani 1 1 d G . . . .
H01Y H 0.637418 -0.006005 0.448690 0.133 Uiso 1 1 calc R U . . .
C02H C 0.6255(9) -0.1503(6) 0.5437(3) 0.124(3) Uani 1 1 d G . . . .
H02H H 0.605923 -0.094007 0.574264 0.149 Uiso 1 1 calc R U . . .
C027 C 0.6359(8) -0.2870(7) 0.5732(2) 0.120(3) Uani 1 1 d G . . . .
H027 H 0.623247 -0.322320 0.623511 0.144 Uiso 1 1 calc R U . . .
C02J C 0.6651(9) -0.3711(5) 0.5274(3) 0.134(4) Uani 1 1 d G . . . .
H02J H 0.672067 -0.462634 0.547185 0.161 Uiso 1 1 calc R U . . .
C02B C 0.4279(16) 1.0133(11) -0.1334(5) 0.138(4) Uani 1 1 d . . . . .
H02B H 0.432341 0.964574 -0.170589 0.206 Uiso 1 1 calc R U . . .
H02G H 0.523094 1.047819 -0.127797 0.206 Uiso 1 1 calc R U . . .
H02K H 0.357576 1.085617 -0.147642 0.206 Uiso 1 1 calc R U . . .
C02C C 1.1397(12) 0.2861(14) 0.4367(5) 0.122(3) Uani 1 1 d . . . . .
H02C H 1.124063 0.321989 0.386537 0.146 Uiso 1 1 calc R U . . .
C02D C 1.1773(14) 0.1591(12) 0.4613(5) 0.129(4) Uani 1 1 d . . . . .
H02D H 1.187428 0.106471 0.428035 0.155 Uiso 1 1 calc R U . . .
C02E C 1.1460(10) 0.3094(8) 0.5605(5) 0.096(2) Uani 1 1 d . . . . .
H02E H 1.132290 0.362298 0.593415 0.115 Uiso 1 1 calc R U . . .
C02F C 1.1236(12) 0.3651(11) 0.4850(6) 0.119(3) Uani 1 1 d . . . . .
H02F H 1.098095 0.454748 0.467776 0.143 Uiso 1 1 calc R U . . .
C02G C 0.4135(16) 0.8744(10) 0.0662(5) 0.134(4) Uani 1 1 d . . . . .
H02N H 0.309080 0.883228 0.075540 0.160 Uiso 1 1 calc R U . . .
H02P H 0.436149 0.781408 0.069404 0.160 Uiso 1 1 calc R U . . .
C02K C 0.495(2) 0.9166(13) 0.1194(6) 0.169(6) Uani 1 1 d . . . . .
H02S H 0.598356 0.911129 0.108810 0.254 Uiso 1 1 calc R U . . .
H02T H 0.475270 0.860459 0.167349 0.254 Uiso 1 1 calc R U . . .
H02U H 0.467903 1.006909 0.118194 0.254 Uiso 1 1 calc R U . . .
C02L C 1.7465(9) -0.5957(8) 0.7562(5) 0.091(2) Uani 1 1 d . . . . .
H02L H 1.820097 -0.592833 0.721239 0.109 Uiso 1 1 calc R U . . .
C02N C 0.920(2) 0.1259(12) -0.0585(5) 0.175(6) Uani 1 1 d . . . . .
H02Y H 0.813995 0.126916 -0.064060 0.210 Uiso 1 1 calc R U . . .
H H 0.950076 0.216413 -0.062181 0.210 Uiso 1 1 calc R U . . .
C02P C 0.983(2) 0.0818(15) -0.1127(6) 0.207(8) Uani 1 1 d . . . . .
H02Z H 1.085969 0.102412 -0.115340 0.311 Uiso 1 1 calc R U . . .
HA H 0.936511 0.124090 -0.158690 0.311 Uiso 1 1 calc R U . . .
HB H 0.972762 -0.012807 -0.102874 0.311 Uiso 1 1 calc R U . . .
C1 C 1.1407(16) -0.3101(18) 0.6342(5) 0.067(9) Uani 0.35(2) 1 d DG . P A 2
C02R C 1.2688(16) -0.267(3) 0.5958(7) 0.082(8) Uani 0.35(2) 1 d DG . P A 2
H02R H 1.354669 -0.259799 0.621387 0.098 Uiso 0.35(2) 1 calc R U P A 2
C4 C 1.2687(18) -0.233(2) 0.5192(7) 0.086(8) Uani 0.35(2) 1 d DG . P A 2
H4 H 1.354451 -0.203893 0.493521 0.103 Uiso 0.35(2) 1 calc R U P A 2
C0 C 1.140(2) -0.243(3) 0.4810(5) 0.144(19) Uani 0.35(2) 1 d DG . P A 2
H0 H 1.140327 -0.220741 0.429771 0.173 Uiso 0.35(2) 1 calc R U P A 2
C3 C 1.012(2) -0.287(5) 0.5194(7) 0.16(2) Uani 0.35(2) 1 d DG . P A 2
H3 H 0.926420 -0.293495 0.493887 0.194 Uiso 0.35(2) 1 calc R U P A 2
C2 C 1.0124(17) -0.320(4) 0.5961(7) 0.100(11) Uani 0.35(2) 1 d DG . P A 2
H2 H 0.926635 -0.349402 0.621753 0.120 Uiso 0.35(2) 1 calc R U P A 2
H00A H 1.179(7) -0.249(7) 0.861(4) 0.072(18) Uiso 1 1 d . . . . .

loop_
_atom_site_aniso_label
_atom_site_aniso_U_11
_atom_site_aniso_U_22
_atom_site_aniso_U_33
_atom_site_aniso_U_23
_atom_site_aniso_U_13
_atom_site_aniso_U_12
F001 0.121(3) 0.118(3) 0.066(2) -0.031(2) -0.011(2) -0.020(3)
O002 0.087(3) 0.062(2) 0.065(3) -0.0223(19) -0.005(2) 0.006(2)
F003 0.136(4) 0.110(3) 0.067(2) -0.029(2) 0.016(2) 0.018(3)
O004 0.077(3) 0.065(2) 0.066(2) -0.0226(19) 0.009(2) -0.012(2)
O005 0.071(3) 0.078(3) 0.106(4) -0.033(3) -0.001(2) 0.005(2)
O006 0.061(3) 0.101(3) 0.075(3) -0.018(2) 0.005(2) -0.001(2)
O007 0.063(3) 0.097(3) 0.084(3) -0.018(2) -0.004(2) -0.006(2)
O008 0.082(3) 0.077(3) 0.103(4) -0.032(3) 0.003(3) -0.016(2)
N009 0.079(3) 0.064(3) 0.047(2) -0.017(2) 0.002(2) -0.015(2)
N00A 0.077(3) 0.062(3) 0.047(2) -0.014(2) -0.003(2) 0.007(2)
N00B 0.075(3) 0.061(3) 0.058(3) -0.010(2) -0.003(2) -0.004(2)
C00C 0.069(4) 0.056(3) 0.045(3) -0.010(2) 0.002(2) -0.005(2)
C00D 0.074(5) 0.087(5) 0.068(4) -0.015(3) 0.007(3) 0.003(3)
C00E 0.075(4) 0.058(3) 0.047(3) -0.015(2) -0.002(2) 0.006(3)
C00F 0.081(4) 0.062(3) 0.045(3) -0.012(2) 0.006(3) -0.007(3)
N00G 0.078(3) 0.059(3) 0.057(3) -0.012(2) 0.003(2) -0.004(2)
C00H 0.085(4) 0.059(3) 0.058(3) -0.014(3) -0.007(3) 0.007(3)
C00I 0.071(4) 0.062(3) 0.056(3) -0.020(3) -0.003(3) -0.009(3)
O00J 0.175(6) 0.081(3) 0.071(3) -0.014(3) -0.009(3) -0.026(3)
C00K 0.064(3) 0.061(3) 0.054(3) -0.014(2) 0.001(2) -0.004(3)
C00L 0.064(3) 0.065(3) 0.044(3) -0.014(2) 0.001(2) -0.009(3)
C00M 0.064(4) 0.073(4) 0.058(3) -0.019(3) 0.000(3) 0.004(3)
C00N 0.069(4) 0.070(4) 0.049(3) -0.018(3) -0.001(3) 0.002(3)
C00O 0.071(4) 0.086(4) 0.068(4) -0.018(3) -0.007(3) -0.009(3)
C00P 0.075(4) 0.063(3) 0.043(3) -0.014(2) 0.000(2) -0.005(3)
C00Q 0.085(4) 0.061(3) 0.047(3) -0.017(2) 0.001(3) 0.006(3)
C00R 0.056(3) 0.071(4) 0.057(3) -0.019(3) -0.001(2) -0.011(3)
O00S 0.195(7) 0.090(4) 0.069(3) -0.012(3) 0.009(4) 0.034(4)
C00T 0.066(3) 0.063(3) 0.048(3) -0.014(2) 0.000(2) -0.007(3)
O00U 0.197(8) 0.118(5) 0.107(5) -0.041(4) 0.014(5) 0.043(5)
C00V 0.073(4) 0.056(3) 0.061(3) -0.014(3) 0.006(3) -0.007(3)
O00W 0.192(8) 0.114(5) 0.120(5) -0.041(4) -0.027(5) -0.041(5)
C00X 0.072(4) 0.059(3) 0.047(3) -0.016(2) 0.000(2) -0.001(3)
C00Y 0.089(4) 0.060(3) 0.047(3) -0.012(2) -0.003(3) 0.001(3)
C00Z 0.059(4) 0.126(7) 0.085(5) -0.024(5) 0.002(3) 0.008(4)
C010 0.074(5) 0.119(6) 0.073(4) -0.017(4) 0.003(4) -0.035(4)
C011 0.096(6) 0.066(4) 0.063(4) -0.012(3) -0.002(3) -0.014(3)
C012 0.062(3) 0.068(3) 0.046(3) -0.017(2) 0.002(2) -0.007(3)
C013 0.098(5) 0.073(4) 0.063(4) -0.010(3) -0.003(3) -0.016(3)
C014 0.091(5) 0.082(4) 0.054(3) -0.014(3) -0.014(3) -0.007(3)
C015 0.087(5) 0.075(4) 0.076(4) -0.017(3) 0.019(4) -0.010(3)
C016 0.075(4) 0.061(3) 0.059(4) -0.010(3) -0.002(3) 0.006(3)
C017 0.085(5) 0.065(4) 0.055(3) -0.020(3) 0.003(3) 0.005(3)
C018 0.061(4) 0.060(3) 0.057(3) -0.012(3) 0.001(3) -0.007(2)
C019 0.091(5) 0.077(4) 0.076(4) -0.021(3) -0.018(4) 0.012(4)
C01A 0.072(5) 0.112(6) 0.076(4) -0.019(4) -0.005(3) -0.018(4)
C01B 0.071(4) 0.059(3) 0.056(3) -0.015(3) -0.007(3) 0.000(3)
C01C 0.115(6) 0.074(4) 0.059(4) -0.010(3) 0.006(4) -0.017(4)
C01F 0.067(4) 0.069(4) 0.053(3) -0.018(3) -0.004(3) -0.010(3)
C01G 0.167(9) 0.094(6) 0.069(5) -0.018(4) -0.003(5) -0.014(5)
C01H 0.121(6) 0.072(4) 0.058(4) -0.012(3) -0.006(4) 0.012(4)
C01I 0.065(3) 0.059(3) 0.048(3) -0.013(2) -0.005(2) 0.002(3)
C01J 0.076(4) 0.069(4) 0.053(3) -0.012(3) 0.001(3) 0.006(3)
C01K 0.106(5) 0.065(4) 0.066(4) -0.014(3) -0.004(3) -0.017(3)
C01L 0.099(6) 0.083(4) 0.063(4) -0.011(3) -0.003(3) -0.026(4)
C01M 0.140(8) 0.082(5) 0.074(5) -0.025(4) -0.012(5) 0.002(5)
C01N 0.090(5) 0.062(4) 0.069(4) -0.013(3) 0.004(3) 0.015(3)
C01O 0.097(5) 0.071(4) 0.060(4) -0.019(3) 0.014(3) 0.002(3)
C01P 0.139(7) 0.078(5) 0.061(4) -0.013(3) -0.030(4) 0.002(5)
C01Q 0.071(6) 0.065(11) 0.066(6) -0.016(5) -0.004(4) -0.016(5)
C02Q 0.092(7) 0.123(13) 0.067(5) -0.013(7) 0.003(5) 0.013(7)
C02O 0.117(9) 0.152(17) 0.068(5) -0.014(7) 0.008(6) 0.010(8)
C020 0.110(8) 0.106(10) 0.061(6) -0.020(6) -0.009(4) -0.021(6)
C02I 0.099(8) 0.155(13) 0.066(5) -0.035(6) -0.025(4) -0.003(7)
C02M 0.091(7) 0.116(10) 0.066(5) -0.039(6) -0.024(4) 0.012(6)
C01R 0.155(8) 0.077(5) 0.050(4) -0.004(3) -0.014(4) -0.009(5)
C01T 0.137(7) 0.085(5) 0.061(4) -0.013(4) 0.031(4) -0.015(5)
C01U 0.101(6) 0.088(5) 0.066(4) -0.002(3) 0.003(4) 0.024(4)
C01V 0.081(5) 0.114(6) 0.081(5) -0.006(4) 0.005(4) 0.031(4)
C01X 0.103(5) 0.067(4) 0.071(4) -0.018(3) 0.001(4) 0.009(3)
C01Z 0.069(5) 0.090(5) 0.094(6) -0.003(4) -0.018(4) -0.010(4)
C021 0.150(8) 0.080(5) 0.075(5) -0.029(4) 0.016(5) -0.004(5)
C022 0.074(5) 0.090(5) 0.097(6) -0.018(4) 0.006(4) -0.012(4)
C023 0.157(8) 0.075(5) 0.054(4) -0.007(3) 0.014(4) 0.002(5)
C024 0.088(5) 0.077(5) 0.109(7) -0.013(4) -0.005(5) 0.003(4)
C025 0.214(13) 0.104(7) 0.070(5) -0.012(5) 0.003(6) -0.005(7)
C029 0.084(5) 0.118(6) 0.057(4) -0.021(4) -0.003(3) -0.013(4)
C01D 0.071(4) 0.075(4) 0.046(3) -0.015(3) 0.002(3) -0.013(3)
C01W 0.087(5) 0.140(7) 0.064(4) -0.012(4) 0.016(4) -0.003(5)
C028 0.114(7) 0.182(10) 0.069(5) -0.024(6) 0.025(5) -0.008(7)
C01S 0.121(7) 0.129(7) 0.049(4) -0.021(4) 0.009(4) -0.021(5)
C026 0.102(6) 0.136(7) 0.063(4) -0.021(4) -0.009(4) -0.018(5)
C02A 0.164(9) 0.074(5) 0.105(7) -0.006(5) 0.011(6) -0.015(5)
C01E 0.092(5) 0.069(4) 0.072(4) -0.009(3) -0.008(3) -0.006(3)
C01Y 0.181(10) 0.080(5) 0.070(5) -0.014(4) 0.009(5) -0.012(5)
C02H 0.175(10) 0.125(8) 0.070(5) -0.022(5) 0.012(6) -0.018(7)
C027 0.123(8) 0.134(8) 0.081(6) 0.014(6) 0.004(5) -0.023(6)
C02J 0.180(11) 0.094(6) 0.109(8) 0.014(6) 0.009(7) -0.021(6)
C02B 0.220(13) 0.113(7) 0.075(6) -0.014(5) -0.010(6) -0.008(8)
C02C 0.125(8) 0.145(10) 0.077(6) 0.008(6) -0.008(5) -0.031(7)
C02D 0.184(11) 0.134(9) 0.065(5) -0.015(5) -0.002(6) -0.044(8)
C02E 0.109(6) 0.078(5) 0.091(6) -0.005(4) -0.001(4) -0.013(4)
C02F 0.126(8) 0.102(6) 0.107(7) 0.015(6) -0.014(6) -0.013(5)
C02G 0.213(12) 0.110(7) 0.072(5) -0.008(5) 0.004(6) -0.039(7)
C02K 0.272(17) 0.148(10) 0.078(7) -0.007(6) -0.035(8) -0.034(11)
C02L 0.087(6) 0.086(5) 0.089(5) -0.005(4) 0.014(4) 0.017(4)
C02N 0.300(18) 0.128(9) 0.075(6) 0.011(6) 0.012(8) 0.076(10)
C02P 0.37(3) 0.165(12) 0.072(7) -0.016(7) 0.036(10) 0.061(14)
C1 0.078(10) 0.09(2) 0.031(8) -0.011(9) 0.002(5) 0.009(9)
C02R 0.086(10) 0.12(2) 0.036(6) -0.020(9) 0.011(6) -0.001(10)
C4 0.096(11) 0.13(2) 0.036(6) -0.021(8) 0.014(6) 0.009(11)
C0 0.127(15) 0.26(5) 0.040(9) -0.019(14) -0.001(7) -0.037(18)
C3 0.123(13) 0.31(6) 0.045(7) -0.031(13) -0.008(7) -0.06(2)
C2 0.084(10) 0.17(3) 0.045(7) -0.024(12) -0.004(6) -0.001(12)

loop_
_atom_type_symbol
_atom_type_description
_atom_type_scat_dispersion_real
_atom_type_scat_dispersion_imag
_atom_type_scat_source
C C 0.0181 0.0091 'International Tables Vol C Tables 4.2.6.8 and 6.1.1.4'
H H 0.0000 0.0000 'International Tables Vol C Tables 4.2.6.8 and 6.1.1.4'
F F 0.0727 0.0534 'International Tables Vol C Tables 4.2.6.8 and 6.1.1.4'
N N 0.0311 0.0180 'International Tables Vol C Tables 4.2.6.8 and 6.1.1.4'
O O 0.0492 0.0322 'International Tables Vol C Tables 4.2.6.8 and 6.1.1.4'

loop_
_geom_angle_atom_site_label_1
_geom_angle_atom_site_label_2
_geom_angle_atom_site_label_3
_geom_angle
_geom_angle_site_symmetry_1
_geom_angle_site_symmetry_3
_geom_angle_publ_flag
C017 O002 C016 121.6(5) . . ?
C00I O004 C018 121.8(5) . . ?
C00C N009 H009 113.9 . . ?
C012 N009 H009 113.4 . . ?
C012 N009 C00C 110.4(4) . . ?
C00E N00A C01I 109.7(4) . . ?
C00E N00A H00A 114(4) . . ?
C01I N00A H00A 110(4) . . ?
C01B N00B C01J 111.2(5) . . ?
C01B N00B C01K 123.6(6) . . ?
C01J N00B C01K 125.0(6) . . ?
N009 C00C H00C 108.9 . . ?
N009 C00C C00L 102.7(4) . . ?
N009 C00C C00P 111.9(5) . . ?
C00L C00C H00C 108.9 . . ?
C00P C00C H00C 108.9 . . ?
C00P C00C C00L 115.3(4) . . ?
C00M C00D H00D 120.5 . . ?
C00M C00D C00Z 118.9(7) . . ?
C00Z C00D H00D 120.5 . . ?
N00A C00E H00E 108.6 . . ?
N00A C00E C00Q 111.7(5) . . ?
N00A C00E C00X 102.7(4) . . ?
C00Q C00E H00E 108.6 . . ?
C00Q C00E C00X 116.3(5) . . ?
C00X C00E H00E 108.6 . . ?
C00P C00F C00V 121.9(5) . . ?
C01C C00F C00P 119.3(6) . . ?
C01C C00F C00V 118.8(6) . . ?
C00N N00G C01F 110.8(5) . . ?
C00N N00G C01X 124.7(6) . . ?
C01F N00G C01X 124.2(5) . . ?
C016 C00H C00Y 120.3(6) . . ?
C019 C00H C00Y 123.1(6) . . ?
C019 C00H C016 116.4(6) . . ?
O004 C00I C00L 118.2(5) . . ?
O005 C00I O004 116.5(5) . . ?
O005 C00I C00L 125.2(5) . . ?
C01M O00J C02G 117.1(7) . . ?
C00X C00K H00K 107.0 . . ?
C00X C00K H00B 107.0 . . ?
C00X C00K C01I 103.7(4) . . ?
C00X C00K C01Q 115.3(5) . . ?
C01I C00K H00K 107.0 . . ?
C01I C00K H00B 107.0 . . ?
C01Q C00K H00K 107.0 . . ?
C01Q C00K C01I 116.1(5) . . ?
C1 C00K H00B 107.0 . . ?
C1 C00K C00X 113.8(7) . . ?
C1 C00K C01I 117.8(8) . . ?
C00C C00L H00L 109.1 . . ?
C00I C00L C00C 113.6(4) . . ?
C00I C00L H00L 109.1 . . ?
C00I C00L C00T 110.6(5) . . ?
C00T C00L C00C 105.1(4) . . ?
C00T C00L H00L 109.1 . . ?
C00D C00M C01I 130.8(6) . . ?
C00D C00M C01J 120.1(6) . . ?
C01J C00M C01I 109.1(5) . . ?
O006 C00N N00G 125.4(6) . . ?
O006 C00N C012 125.9(6) . . ?
N00G C00N C012 108.6(5) . . ?
C00R C00O H00O 120.8 . . ?
C00R C00O C01A 118.4(7) . . ?
C01A C00O H00O 120.8 . . ?
C00F C00P C00C 119.5(5) . . ?
C014 C00P C00C 120.6(6) . . ?
C014 C00P C00F 119.9(5) . . ?
C00Y C00Q C00E 118.6(5) . . ?
C01O C00Q C00E 121.2(6) . . ?
C01O C00Q C00Y 120.0(6) . . ?
C00O C00R C012 130.2(6) . . ?
C00O C00R C01F 120.3(6) . . ?
C01F C00R C012 109.5(5) . . ?
C021 O00S C02N 117.0(8) . . ?
C00L C00T H00T 106.4 . . ?
C00L C00T C012 104.2(4) . . ?
C012 C00T H00T 106.4 . . ?
C01D C00T C00L 113.9(4) . . ?
C01D C00T H00T 106.4 . . ?
C01D C00T C012 118.7(5) . . ?
C015 C00V C00F 122.8(6) . . ?
C018 C00V C00F 119.8(5) . . ?
C018 C00V C015 117.3(6) . . ?
C00E C00X H00X 109.1 . . ?
C00K C00X C00E 105.6(4) . . ?
C00K C00X H00X 109.1 . . ?
C017 C00X C00E 112.8(5) . . ?
C017 C00X C00K 111.0(5) . . ?
C017 C00X H00X 109.1 . . ?
C00Q C00Y C00H 121.4(5) . . ?
C01H C00Y C00H 120.2(6) . . ?
C01H C00Y C00Q 118.4(6) . . ?
C00D C00Z H00Z 119.7 . . ?
C00D C00Z C01V 120.5(8) . . ?
C01V C00Z H00Z 119.7 . . ?
C01A C010 H010 119.2 . . ?
C01A C010 C01L 121.7(7) . . ?
C01L C010 H010 119.2 . . ?
F001 C011 C018 118.2(7) . . ?
F001 C011 C01Z 120.3(7) . . ?
C01Z C011 C018 121.5(7) . . ?
N009 C012 C00N 115.6(5) . . ?
N009 C012 C00R 114.3(4) . . ?
N009 C012 C00T 100.4(4) . . ?
C00N C012 C00T 112.9(4) . . ?
C00R C012 C00N 101.6(5) . . ?
C00R C012 C00T 112.6(5) . . ?
C01G C013 C01K 120.7(7) . . ?
C01G C013 C02E 118.3(7) . . ?
C02E C013 C01K 121.0(7) . . ?
C00P C014 H014 120.1 . . ?
C00P C014 C01P 119.7(7) . . ?
C01P C014 H014 120.1 . . ?
C00V C015 H015 119.3 . . ?
C022 C015 C00V 121.3(7) . . ?
C022 C015 H015 119.3 . . ?
O002 C016 C00H 120.0(6) . . ?
C01N C016 O002 119.3(6) . . ?
C01N C016 C00H 120.1(7) . . ?
O002 C017 C00X 117.1(6) . . ?
O008 C017 O002 117.6(6) . . ?
O008 C017 C00X 125.3(6) . . ?
C00V C018 O004 120.9(5) . . ?
C011 C018 O004 118.0(6) . . ?
C011 C018 C00V 120.5(6) . . ?
C00H C019 H019 119.2 . . ?
C024 C019 C00H 121.7(7) . . ?
C024 C019 H019 119.2 . . ?
C00O C01A H01C 119.9 . . ?
C010 C01A C00O 120.2(7) . . ?
C010 C01A H01C 119.9 . . ?
O007 C01B N00B 125.8(6) . . ?
O007 C01B C01I 126.5(5) . . ?
N00B C01B C01I 107.7(5) . . ?
C00F C01C H01D 119.8 . . ?
C00F C01C C01R 120.3(7) . . ?
C01R C01C H01D 119.8 . . ?
C00R C01F N00G 109.3(5) . . ?
C01L C01F N00G 128.0(6) . . ?
C01L C01F C00R 122.6(6) . . ?
C013 C01G H01G 120.1 . . ?
C013 C01G C02D 119.7(9) . . ?
C02D C01G H01G 120.1 . . ?
C00Y C01H H01H 119.5 . . ?
C023 C01H C00Y 120.9(7) . . ?
C023 C01H H01H 119.5 . . ?
N00A C01I C00K 99.9(4) . . ?
N00A C01I C00M 113.6(5) . . ?
N00A C01I C01B 114.7(5) . . ?
C00M C01I C00K 114.8(5) . . ?
C00M C01I C01B 102.5(5) . . ?
C01B C01I C00K 111.9(5) . . ?
C00M C01J N00B 109.5(5) . . ?
C01U C01J N00B 129.6(6) . . ?
C01U C01J C00M 120.9(7) . . ?
N00B C01K C013 114.3(5) . . ?
N00B C01K H01A 108.7 . . ?
N00B C01K H01B 108.7 . . ?
C013 C01K H01A 108.7 . . ?
C013 C01K H01B 108.7 . . ?
H01A C01K H01B 107.6 . . ?
C010 C01L H01L 121.6 . . ?
C01F C01L C010 116.8(7) . . ?
C01F C01L H01L 121.6 . . ?
O00J C01M C02B 111.2(9) . . ?
O00W C01M O00J 122.3(8) . . ?
O00W C01M C02B 126.5(9) . . ?
C016 C01N F003 117.1(7) . . ?
C02L C01N F003 119.9(7) . . ?
C02L C01N C016 123.0(7) . . ?
C00Q C01O H01O 120.1 . . ?
C00Q C01O C01T 119.8(7) . . ?
C01T C01O H01O 120.1 . . ?
C014 C01P H01P 119.8 . . ?
C01R C01P C014 120.4(7) . . ?
C01R C01P H01P 119.8 . . ?
C02Q C01Q C00K 121.9(6) . . ?
C02Q C01Q C02M 120.0 . . ?
C02M C01Q C00K 118.1(6) . . ?
C01Q C02Q H02Q 120.0 . . ?
C02O C02Q C01Q 120.0 . . ?
C02O C02Q H02Q 120.0 . . ?
C02Q C02O H02O 120.0 . . ?
C02Q C02O C020 120.0 . . ?
C020 C02O H02O 120.0 . . ?
C02O C020 H020 120.0 . . ?
C02O C020 C02I 120.0 . . ?
C02I C020 H020 120.0 . . ?
C020 C02I H02I 120.0 . . ?
C020 C02I C02M 120.0 . . ?
C02M C02I H02I 120.0 . . ?
C01Q C02M H02M 120.0 . . ?
C02I C02M C01Q 120.0 . . ?
C02I C02M H02M 120.0 . . ?
C01C C01R H01R 119.9 . . ?
C01P C01R C01C 120.3(7) . . ?
C01P C01R H01R 119.9 . . ?
C01O C01T H01T 119.9 . . ?
C023 C01T C01O 120.2(7) . . ?
C023 C01T H01T 119.9 . . ?
C01J C01U H01U 120.7 . . ?
C01V C01U C01J 118.5(7) . . ?
C01V C01U H01U 120.7 . . ?
C00Z C01V H01V 119.5 . . ?
C01U C01V C00Z 121.0(7) . . ?
C01U C01V H01V 119.5 . . ?
N00G C01X H01E 108.8 . . ?
N00G C01X H01F 108.8 . . ?
N00G C01X C01E 113.6(5) . . ?
H01E C01X H01F 107.7 . . ?
C01E C01X H01E 108.8 . . ?
C01E C01X H01F 108.8 . . ?
C011 C01Z H01Z 120.5 . . ?
C022 C01Z C011 119.0(7) . . ?
C022 C01Z H01Z 120.5 . . ?
O00S C021 C025 111.8(8) . . ?
O00U C021 O00S 121.1(8) . . ?
O00U C021 C025 127.0(8) . . ?
C015 C022 H022 119.8 . . ?
C01Z C022 C015 120.3(7) . . ?
C01Z C022 H022 119.8 . . ?
C01H C023 C01T 120.7(7) . . ?
C01H C023 H023 119.7 . . ?
C01T C023 H023 119.7 . . ?
C019 C024 H024 120.1 . . ?
C02L C024 C019 119.9(8) . . ?
C02L C024 H024 120.1 . . ?
C021 C025 H02V 109.5 . . ?
C021 C025 H02W 109.5 . . ?
C021 C025 H02X 109.5 . . ?
H02V C025 H02W 109.5 . . ?
H02V C025 H02X 109.5 . . ?
H02W C025 H02X 109.5 . . ?
C01D C029 H029 120.0 . . ?
C01D C029 C026 120.0 . . ?
C026 C029 H029 120.0 . . ?
C029 C01D C00T 122.3(3) . . ?
C01W C01D C00T 117.7(3) . . ?
C01W C01D C029 120.0 . . ?
C01D C01W H01W 120.0 . . ?
C028 C01W C01D 120.0 . . ?
C028 C01W H01W 120.0 . . ?
C01W C028 H028 120.0 . . ?
C01W C028 C01S 120.0 . . ?
C01S C028 H028 120.0 . . ?
C028 C01S H01S 120.0 . . ?
C028 C01S C026 120.0 . . ?
C026 C01S H01S 120.0 . . ?
C029 C026 H026 120.0 . . ?
C01S C026 C029 120.0 . . ?
C01S C026 H026 120.0 . . ?
C01E C02A H02A 120.0 . . ?
C01E C02A C02J 120.0 . . ?
C02J C02A H02A 120.0 . . ?
C02A C01E C01X 117.4(4) . . ?
C02A C01E C01Y 120.0 . . ?
C01Y C01E C01X 122.3(4) . . ?
C01E C01Y H01Y 120.0 . . ?
C02H C01Y C01E 120.0 . . ?
C02H C01Y H01Y 120.0 . . ?
C01Y C02H H02H 120.0 . . ?
C027 C02H C01Y 120.0 . . ?
C027 C02H H02H 120.0 . . ?
C02H C027 H027 120.0 . . ?
C02H C027 C02J 120.0 . . ?
C02J C027 H027 120.0 . . ?
C02A C02J H02J 120.0 . . ?
C027 C02J C02A 120.0 . . ?
C027 C02J H02J 120.0 . . ?
C01M C02B H02B 109.5 . . ?
C01M C02B H02G 109.5 . . ?
C01M C02B H02K 109.5 . . ?
H02B C02B H02G 109.5 . . ?
H02B C02B H02K 109.5 . . ?
H02G C02B H02K 109.5 . . ?
C02D C02C H02C 120.0 . . ?
C02D C02C C02F 120.1(9) . . ?
C02F C02C H02C 120.0 . . ?
C01G C02D H02D 119.3 . . ?
C02C C02D C01G 121.4(10) . . ?
C02C C02D H02D 119.3 . . ?
C013 C02E H02E 119.5 . . ?
C013 C02E C02F 121.1(9) . . ?
C02F C02E H02E 119.5 . . ?
C02C C02F C02E 119.4(10) . . ?
C02C C02F H02F 120.3 . . ?
C02E C02F H02F 120.3 . . ?
O00J C02G H02N 109.7 . . ?
O00J C02G H02P 109.7 . . ?
H02N C02G H02P 108.2 . . ?
C02K C02G O00J 110.0(9) . . ?
C02K C02G H02N 109.7 . . ?
C02K C02G H02P 109.7 . . ?
C02G C02K H02S 109.5 . . ?
C02G C02K H02T 109.5 . . ?
C02G C02K H02U 109.5 . . ?
H02S C02K H02T 109.5 . . ?
H02S C02K H02U 109.5 . . ?
H02T C02K H02U 109.5 . . ?
C01N C02L C024 118.9(7) . . ?
C01N C02L H02L 120.6 . . ?
C024 C02L H02L 120.6 . . ?
O00S C02N H02Y 109.3 . . ?
O00S C02N H 109.3 . . ?
H02Y C02N H 108.0 . . ?
C02P C02N O00S 111.4(10) . . ?
C02P C02N H02Y 109.3 . . ?
C02P C02N H 109.3 . . ?
C02N C02P H02Z 109.5 . . ?
C02N C02P HA 109.5 . . ?
C02N C02P HB 109.5 . . ?
H02Z C02P HA 109.5 . . ?
H02Z C02P HB 109.5 . . ?
HA C02P HB 109.5 . . ?
C02R C1 C00K 122.5(9) . . ?
C02R C1 C2 120.0 . . ?
C2 C1 C00K 117.5(9) . . ?
C1 C02R H02R 120.0 . . ?
C4 C02R C1 120.0 . . ?
C4 C02R H02R 120.0 . . ?
C02R C4 H4 120.0 . . ?
C02R C4 C0 120.0 . . ?
C0 C4 H4 120.0 . . ?
C4 C0 H0 120.0 . . ?
C4 C0 C3 120.0 . . ?
C3 C0 H0 120.0 . . ?
C0 C3 H3 120.0 . . ?
C2 C3 C0 120.0 . . ?
C2 C3 H3 120.0 . . ?
C1 C2 H2 120.0 . . ?
C3 C2 C1 120.0 . . ?
C3 C2 H2 120.0 . . ?

loop_
_geom_bond_atom_site_label_1
_geom_bond_atom_site_label_2
_geom_bond_distance
_geom_bond_site_symmetry_2
_geom_bond_publ_flag
F001 C011 1.351(8) . ?
O002 C016 1.400(8) . ?
O002 C017 1.355(7) . ?
F003 C01N 1.365(8) . ?
O004 C00I 1.354(7) . ?
O004 C018 1.394(7) . ?
O005 C00I 1.202(7) . ?
O006 C00N 1.228(7) . ?
O007 C01B 1.211(8) . ?
O008 C017 1.200(8) . ?
N009 H009 0.8603 . ?
N009 C00C 1.462(7) . ?
N009 C012 1.450(7) . ?
N00A C00E 1.461(7) . ?
N00A C01I 1.475(7) . ?
N00A H00A 0.92(7) . ?
N00B C01B 1.374(8) . ?
N00B C01J 1.406(8) . ?
N00B C01K 1.443(8) . ?
C00C H00C 0.9800 . ?
C00C C00L 1.587(7) . ?
C00C C00P 1.528(8) . ?
C00D H00D 0.9300 . ?
C00D C00M 1.376(10) . ?
C00D C00Z 1.376(10) . ?
C00E H00E 0.9800 . ?
C00E C00Q 1.523(8) . ?
C00E C00X 1.578(7) . ?
C00F C00P 1.410(9) . ?
C00F C00V 1.494(9) . ?
C00F C01C 1.386(8) . ?
N00G C00N 1.357(8) . ?
N00G C01F 1.425(8) . ?
N00G C01X 1.449(8) . ?
C00H C00Y 1.469(9) . ?
C00H C016 1.406(9) . ?
C00H C019 1.401(10) . ?
C00I C00L 1.496(8) . ?
O00J C01M 1.318(10) . ?
O00J C02G 1.434(10) . ?
C00K H00K 0.9800 . ?
C00K H00B 0.9800 . ?
C00K C00X 1.531(8) . ?
C00K C01I 1.547(8) . ?
C00K C01Q 1.538(9) . ?
C00K C1 1.511(11) . ?
C00L H00L 0.9800 . ?
C00L C00T 1.532(8) . ?
C00M C01I 1.499(8) . ?
C00M C01J 1.389(9) . ?
C00N C012 1.542(8) . ?
C00O H00O 0.9300 . ?
C00O C00R 1.374(9) . ?
C00O C01A 1.392(10) . ?
C00P C014 1.379(9) . ?
C00Q C00Y 1.415(9) . ?
C00Q C01O 1.378(9) . ?
C00R C012 1.508(8) . ?
C00R C01F 1.380(8) . ?
O00S C021 1.324(10) . ?
O00S C02N 1.456(11) . ?
C00T H00T 0.9800 . ?
C00T C012 1.557(8) . ?
C00T C01D 1.522(6) . ?
O00U C021 1.198(11) . ?
C00V C015 1.401(9) . ?
C00V C018 1.386(8) . ?
O00W C01M 1.190(11) . ?
C00X H00X 0.9800 . ?
C00X C017 1.519(9) . ?
C00Y C01H 1.403(9) . ?
C00Z H00Z 0.9300 . ?
C00Z C01V 1.383(12) . ?
C010 H010 0.9300 . ?
C010 C01A 1.373(12) . ?
C010 C01L 1.396(11) . ?
C011 C018 1.377(9) . ?
C011 C01Z 1.372(11) . ?
C013 C01G 1.371(11) . ?
C013 C01K 1.508(9) . ?
C013 C02E 1.372(10) . ?
C014 H014 0.9300 . ?
C014 C01P 1.408(10) . ?
C015 H015 0.9300 . ?
C015 C022 1.379(11) . ?
C016 C01N 1.359(9) . ?
C019 H019 0.9300 . ?
C019 C024 1.389(12) . ?
C01A H01C 0.9300 . ?
C01B C01I 1.535(8) . ?
C01C H01D 0.9300 . ?
C01C C01R 1.394(11) . ?
C01F C01L 1.362(9) . ?
C01G H01G 0.9300 . ?
C01G C02D 1.416(12) . ?
C01H H01H 0.9300 . ?
C01H C023 1.361(11) . ?
C01J C01U 1.378(9) . ?
C01K H01A 0.9700 . ?
C01K H01B 0.9700 . ?
C01L H01L 0.9300 . ?
C01M C02B 1.487(13) . ?
C01N C02L 1.358(11) . ?
C01O H01O 0.9300 . ?
C01O C01T 1.402(10) . ?
C01P H01P 0.9300 . ?
C01P C01R 1.360(12) . ?
C01Q C02Q 1.3900 . ?
C01Q C02M 1.3900 . ?
C02Q H02Q 0.9300 . ?
C02Q C02O 1.3900 . ?
C02O H02O 0.9300 . ?
C02O C020 1.3900 . ?
C020 H020 0.9300 . ?
C020 C02I 1.3900 . ?
C02I H02I 0.9300 . ?
C02I C02M 1.3900 . ?
C02M H02M 0.9300 . ?
C01R H01R 0.9300 . ?
C01T H01T 0.9300 . ?
C01T C023 1.371(12) . ?
C01U H01U 0.9300 . ?
C01U C01V 1.370(12) . ?
C01V H01V 0.9300 . ?
C01X H01E 0.9700 . ?
C01X H01F 0.9700 . ?
C01X C01E 1.520(8) . ?
C01Z H01Z 0.9300 . ?
C01Z C022 1.366(11) . ?
C021 C025 1.470(13) . ?
C022 H022 0.9300 . ?
C023 H023 0.9300 . ?
C024 H024 0.9300 . ?
C024 C02L 1.364(12) . ?
C025 H02V 0.9600 . ?
C025 H02W 0.9600 . ?
C025 H02X 0.9600 . ?
C029 H029 0.9300 . ?
C029 C01D 1.3900 . ?
C029 C026 1.3900 . ?
C01D C01W 1.3900 . ?
C01W H01W 0.9300 . ?
C01W C028 1.3900 . ?
C028 H028 0.9300 . ?
C028 C01S 1.3900 . ?
C01S H01S 0.9300 . ?
C01S C026 1.3900 . ?
C026 H026 0.9300 . ?
C02A H02A 0.9300 . ?
C02A C01E 1.3900 . ?
C02A C02J 1.3900 . ?
C01E C01Y 1.3900 . ?
C01Y H01Y 0.9300 . ?
C01Y C02H 1.3900 . ?
C02H H02H 0.9300 . ?
C02H C027 1.3900 . ?
C027 H027 0.9300 . ?
C027 C02J 1.3900 . ?
C02J H02J 0.9300 . ?
C02B H02B 0.9600 . ?
C02B H02G 0.9600 . ?
C02B H02K 0.9600 . ?
C02C H02C 0.9300 . ?
C02C C02D 1.320(16) . ?
C02C C02F 1.372(16) . ?
C02D H02D 0.9300 . ?
C02E H02E 0.9300 . ?
C02E C02F 1.402(13) . ?
C02F H02F 0.9300 . ?
C02G H02N 0.9700 . ?
C02G H02P 0.9700 . ?
C02G C02K 1.406(15) . ?
C02K H02S 0.9600 . ?
C02K H02T 0.9600 . ?
C02K H02U 0.9600 . ?
C02L H02L 0.9300 . ?
C02N H02Y 0.9700 . ?
C02N H 0.9700 . ?
C02N C02P 1.337(16) . ?
C02P H02Z 0.9600 . ?
C02P HA 0.9600 . ?
C02P HB 0.9600 . ?
C1 C02R 1.3900 . ?
C1 C2 1.3900 . ?
C02R H02R 0.9300 . ?
C02R C4 1.3900 . ?
C4 H4 0.9300 . ?
C4 C0 1.3900 . ?
C0 H0 0.9300 . ?
C0 C3 1.3900 . ?
C3 H3 0.9300 . ?
C3 C2 1.3900 . ?
C2 H2 0.9300 . ?

loop_
_geom_torsion_atom_site_label_1
_geom_torsion_atom_site_label_2
_geom_torsion_atom_site_label_3
_geom_torsion_atom_site_label_4
_geom_torsion
_geom_torsion_site_symmetry_1
_geom_torsion_site_symmetry_2
_geom_torsion_site_symmetry_3
_geom_torsion_site_symmetry_4
_geom_torsion_publ_flag
F001 C011 C018 O004 6.9(8) . . . . ?
F001 C011 C018 C00V 178.0(5) . . . . ?
F001 C011 C01Z C022 -176.9(6) . . . . ?
O002 C016 C01N F003 7.3(8) . . . . ?
O002 C016 C01N C02L -171.7(6) . . . . ?
F003 C01N C02L C024 -178.2(6) . . . . ?
O004 C00I C00L C00C -79.7(6) . . . . ?
O004 C00I C00L C00T 162.3(5) . . . . ?
O005 C00I C00L C00C 101.4(7) . . . . ?
O005 C00I C00L C00T -16.5(8) . . . . ?
O006 C00N C012 N009 50.0(8) . . . . ?
O006 C00N C012 C00R 174.3(5) . . . . ?
O006 C00N C012 C00T -64.8(7) . . . . ?
O007 C01B C01I N00A 52.7(8) . . . . ?
O007 C01B C01I C00K -60.2(8) . . . . ?
O007 C01B C01I C00M 176.3(6) . . . . ?
N009 C00C C00L C00I -117.7(5) . . . . ?
N009 C00C C00L C00T 3.4(6) . . . . ?
N009 C00C C00P C00F -171.9(5) . . . . ?
N009 C00C C00P C014 4.1(8) . . . . ?
N00A C00E C00Q C00Y -169.9(5) . . . . ?
N00A C00E C00Q C01O 4.9(8) . . . . ?
N00A C00E C00X C00K 2.3(6) . . . . ?
N00A C00E C00X C017 -119.0(5) . . . . ?
N00B C01B C01I N00A -125.7(5) . . . . ?
N00B C01B C01I C00K 121.4(5) . . . . ?
N00B C01B C01I C00M -2.1(6) . . . . ?
N00B C01J C01U C01V 179.9(7) . . . . ?
C00C N009 C012 C00N -79.5(6) . . . . ?
C00C N009 C012 C00R 163.1(5) . . . . ?
C00C N009 C012 C00T 42.3(6) . . . . ?
C00C C00L C00T C012 20.7(6) . . . . ?
C00C C00L C00T C01D 151.6(4) . . . . ?
C00C C00P C014 C01P -174.7(6) . . . . ?
C00D C00M C01I N00A -55.3(9) . . . . ?
C00D C00M C01I C00K 58.8(8) . . . . ?
C00D C00M C01I C01B -179.7(6) . . . . ?
C00D C00M C01J N00B -179.9(6) . . . . ?
C00D C00M C01J C01U -0.6(10) . . . . ?
C00D C00Z C01V C01U 3.1(13) . . . . ?
C00E N00A C01I C00K 43.2(6) . . . . ?
C00E N00A C01I C00M 165.9(5) . . . . ?
C00E N00A C01I C01B -76.6(6) . . . . ?
C00E C00Q C00Y C00H -8.4(9) . . . . ?
C00E C00Q C00Y C01H 173.9(6) . . . . ?
C00E C00Q C01O C01T -175.2(6) . . . . ?
C00E C00X C017 O002 -79.7(6) . . . . ?
C00E C00X C017 O008 101.5(7) . . . . ?
C00F C00P C014 C01P 1.3(10) . . . . ?
C00F C00V C015 C022 175.5(6) . . . . ?
C00F C00V C018 O004 -5.1(8) . . . . ?
C00F C00V C018 C011 -176.0(5) . . . . ?
C00F C01C C01R C01P -1.5(12) . . . . ?
N00G C00N C012 N009 -128.3(5) . . . . ?
N00G C00N C012 C00R -3.9(6) . . . . ?
N00G C00N C012 C00T 116.9(5) . . . . ?
N00G C01F C01L C010 -178.8(6) . . . . ?
N00G C01X C01E C02A 160.0(5) . . . . ?
N00G C01X C01E C01Y -26.1(8) . . . . ?
C00H C00Y C01H C023 -176.5(7) . . . . ?
C00H C016 C01N F003 179.5(5) . . . . ?
C00H C016 C01N C02L 0.4(10) . . . . ?
C00H C019 C024 C02L -1.2(11) . . . . ?
C00I O004 C018 C00V 73.2(7) . . . . ?
C00I O004 C018 C011 -115.8(6) . . . . ?
C00I C00L C00T C012 143.7(5) . . . . ?
C00I C00L C00T C01D -85.4(6) . . . . ?
C00K C00X C017 O002 162.0(5) . . . . ?
C00K C00X C017 O008 -16.7(8) . . . . ?
C00K C01Q C02Q C02O 179.8(8) . . . . ?
C00K C01Q C02M C02I -179.8(7) . . . . ?
C00K C1 C02R C4 -179.5(16) . . . . ?
C00K C1 C2 C3 179.5(15) . . . . ?
C00L C00C C00P C00F 71.2(7) . . . . ?
C00L C00C C00P C014 -112.7(6) . . . . ?
C00L C00T C012 N009 -37.2(5) . . . . ?
C00L C00T C012 C00N 86.4(6) . . . . ?
C00L C00T C012 C00R -159.2(5) . . . . ?
C00L C00T C01D C029 -52.4(6) . . . . ?
C00L C00T C01D C01W 126.5(5) . . . . ?
C00M C00D C00Z C01V -2.9(11) . . . . ?
C00M C01J C01U C01V 0.7(10) . . . . ?
C00N N00G C01F C00R -0.6(6) . . . . ?
C00N N00G C01F C01L 178.1(6) . . . . ?
C00N N00G C01X C01E 115.2(7) . . . . ?
C00O C00R C012 N009 -52.6(9) . . . . ?
C00O C00R C012 C00N -177.7(6) . . . . ?
C00O C00R C012 C00T 61.2(8) . . . . ?
C00O C00R C01F N00G 179.1(5) . . . . ?
C00O C00R C01F C01L 0.3(9) . . . . ?
C00P C00C C00L C00I 4.3(7) . . . . ?
C00P C00C C00L C00T 125.3(5) . . . . ?
C00P C00F C00V C015 121.5(7) . . . . ?
C00P C00F C00V C018 -64.0(8) . . . . ?
C00P C00F C01C C01R 3.4(10) . . . . ?
C00P C014 C01P C01R 0.7(12) . . . . ?
C00Q C00E C00X C00K 124.7(5) . . . . ?
C00Q C00E C00X C017 3.3(8) . . . . ?
C00Q C00Y C01H C023 1.2(11) . . . . ?
C00Q C01O C01T C023 1.7(12) . . . . ?
C00R C00O C01A C010 -0.3(11) . . . . ?
C00R C01F C01L C010 -0.3(10) . . . . ?
C00T C01D C01W C028 -179.0(5) . . . . ?
C00V C00F C00P C00C -8.5(8) . . . . ?
C00V C00F C00P C014 175.4(6) . . . . ?
C00V C00F C01C C01R -175.3(7) . . . . ?
C00V C015 C022 C01Z 0.3(11) . . . . ?
C00X C00E C00Q C00Y 72.7(7) . . . . ?
C00X C00E C00Q C01O -112.6(7) . . . . ?
C00X C00K C01I N00A -38.8(5) . . . . ?
C00X C00K C01I C00M -160.7(5) . . . . ?
C00X C00K C01I C01B 83.0(5) . . . . ?
C00X C00K C01Q C02Q -2.1(10) . . . . ?
C00X C00K C01Q C02M 177.7(8) . . . . ?
C00X C00K C1 C02R -45.3(18) . . . . ?
C00X C00K C1 C2 135.2(17) . . . . ?
C00Y C00H C016 O002 -5.8(8) . . . . ?
C00Y C00H C016 C01N -177.9(5) . . . . ?
C00Y C00H C019 C024 178.2(6) . . . . ?
C00Y C00Q C01O C01T -0.5(10) . . . . ?
C00Y C01H C023 C01T 0.0(12) . . . . ?
C00Z C00D C00M C01I -176.2(6) . . . . ?
C00Z C00D C00M C01J 1.7(10) . . . . ?
C011 C01Z C022 C015 -1.0(11) . . . . ?
C012 N009 C00C C00L -29.2(6) . . . . ?
C012 N009 C00C C00P -153.5(5) . . . . ?
C012 C00R C01F N00G -2.2(6) . . . . ?
C012 C00R C01F C01L 179.1(6) . . . . ?
C012 C00T C01D C029 70.8(6) . . . . ?
C012 C00T C01D C01W -110.3(5) . . . . ?
C013 C01G C02D C02C 0.0(17) . . . . ?
C013 C02E C02F C02C 1.9(14) . . . . ?
C014 C01P C01R C01C -0.6(13) . . . . ?
C015 C00V C018 O004 169.8(5) . . . . ?
C015 C00V C018 C011 -1.1(8) . . . . ?
C016 O002 C017 O008 -172.6(6) . . . . ?
C016 O002 C017 C00X 8.5(7) . . . . ?
C016 C00H C00Y C00Q -63.7(8) . . . . ?
C016 C00H C00Y C01H 114.0(7) . . . . ?
C016 C00H C019 C024 2.3(10) . . . . ?
C016 C01N C02L C024 0.8(10) . . . . ?
C017 O002 C016 C00H 73.8(7) . . . . ?
C017 O002 C016 C01N -114.1(6) . . . . ?
C018 O004 C00I O005 -172.9(5) . . . . ?
C018 O004 C00I C00L 8.2(7) . . . . ?
C018 C00V C015 C022 0.8(10) . . . . ?
C018 C011 C01Z C022 0.7(10) . . . . ?
C019 C00H C00Y C00Q 120.6(7) . . . . ?
C019 C00H C00Y C01H -61.8(9) . . . . ?
C019 C00H C016 O002 170.2(5) . . . . ?
C019 C00H C016 C01N -1.9(9) . . . . ?
C019 C024 C02L C01N -0.4(11) . . . . ?
C01A C00O C00R C012 -178.5(6) . . . . ?
C01A C00O C00R C01F 0.0(10) . . . . ?
C01A C010 C01L C01F 0.0(11) . . . . ?
C01B N00B C01J C00M 0.2(7) . . . . ?
C01B N00B C01J C01U -179.1(7) . . . . ?
C01B N00B C01K C013 113.2(7) . . . . ?
C01C C00F C00P C00C 172.7(6) . . . . ?
C01C C00F C00P C014 -3.4(9) . . . . ?
C01C C00F C00V C015 -59.8(8) . . . . ?
C01C C00F C00V C018 114.8(7) . . . . ?
C01F N00G C00N O006 -175.3(5) . . . . ?
C01F N00G C00N C012 2.9(6) . . . . ?
C01F N00G C01X C01E -71.9(8) . . . . ?
C01F C00R C012 N009 128.8(5) . . . . ?
C01F C00R C012 C00N 3.6(6) . . . . ?
C01F C00R C012 C00T -117.4(5) . . . . ?
C01G C013 C01K N00B -48.1(11) . . . . ?
C01G C013 C02E C02F -2.1(13) . . . . ?
C01I N00A C00E C00Q -154.3(5) . . . . ?
C01I N00A C00E C00X -28.9(6) . . . . ?
C01I C00K C00X C00E 22.8(6) . . . . ?
C01I C00K C00X C017 145.3(5) . . . . ?
C01I C00K C01Q C02Q 119.5(9) . . . . ?
C01I C00K C01Q C02M -60.7(10) . . . . ?
C01I C00K C1 C02R 76.4(17) . . . . ?
C01I C00K C1 C2 -103.1(18) . . . . ?
C01I C00M C01J N00B -1.6(7) . . . . ?
C01I C00M C01J C01U 177.7(6) . . . . ?
C01J N00B C01B O007 -177.1(6) . . . . ?
C01J N00B C01B C01I 1.3(6) . . . . ?
C01J N00B C01K C013 -71.8(8) . . . . ?
C01J C00M C01I N00A 126.6(5) . . . . ?
C01J C00M C01I C00K -119.3(6) . . . . ?
C01J C00M C01I C01B 2.2(6) . . . . ?
C01J C01U C01V C00Z -1.9(12) . . . . ?
C01K N00B C01B O007 -1.6(9) . . . . ?
C01K N00B C01B C01I 176.8(5) . . . . ?
C01K N00B C01J C00M -175.3(5) . . . . ?
C01K N00B C01J C01U 5.4(10) . . . . ?
C01K C013 C01G C02D -176.6(9) . . . . ?
C01K C013 C02E C02F 175.7(8) . . . . ?
C01L C010 C01A C00O 0.3(12) . . . . ?
C01M O00J C02G C02K 178.6(11) . . . . ?
C01O C00Q C00Y C00H 176.7(6) . . . . ?
C01O C00Q C00Y C01H -0.9(9) . . . . ?
C01O C01T C023 C01H -1.5(13) . . . . ?
C01Q C00K C00X C00E 150.9(6) . . . . ?
C01Q C00K C00X C017 -86.6(7) . . . . ?
C01Q C00K C01I N00A -166.4(5) . . . . ?
C01Q C00K C01I C00M 71.7(7) . . . . ?
C01Q C00K C01I C01B -44.5(7) . . . . ?
C01Q C02Q C02O C020 0.0 . . . . ?
C02Q C01Q C02M C02I 0.0 . . . . ?
C02Q C02O C020 C02I 0.0 . . . . ?
C02O C020 C02I C02M 0.0 . . . . ?
C020 C02I C02M C01Q 0.0 . . . . ?
C02M C01Q C02Q C02O 0.0 . . . . ?
C01X N00G C00N O006 -1.6(9) . . . . ?
C01X N00G C00N C012 176.7(5) . . . . ?
C01X N00G C01F C00R -174.3(5) . . . . ?
C01X N00G C01F C01L 4.3(9) . . . . ?
C01X C01E C01Y C02H -173.7(6) . . . . ?
C01Z C011 C018 O004 -170.7(6) . . . . ?
C01Z C011 C018 C00V 0.4(9) . . . . ?
C021 O00S C02N C02P -174.6(14) . . . . ?
C029 C01D C01W C028 0.0 . . . . ?
C01D C00T C012 N009 -165.1(5) . . . . ?
C01D C00T C012 C00N -41.5(7) . . . . ?
C01D C00T C012 C00R 72.9(6) . . . . ?
C01D C029 C026 C01S 0.0 . . . . ?
C01D C01W C028 C01S 0.0 . . . . ?
C01W C028 C01S C026 0.0 . . . . ?
C028 C01S C026 C029 0.0 . . . . ?
C026 C029 C01D C00T 178.9(5) . . . . ?
C026 C029 C01D C01W 0.0 . . . . ?
C02A C01E C01Y C02H 0.0 . . . . ?
C01E C02A C02J C027 0.0 . . . . ?
C01E C01Y C02H C027 0.0 . . . . ?
C01Y C02H C027 C02J 0.0 . . . . ?
C02H C027 C02J C02A 0.0 . . . . ?
C02J C02A C01E C01X 174.0(6) . . . . ?
C02J C02A C01E C01Y 0.0 . . . . ?
C02D C02C C02F C02E -0.6(17) . . . . ?
C02E C013 C01G C02D 1.2(14) . . . . ?
C02E C013 C01K N00B 134.2(8) . . . . ?
C02F C02C C02D C01G -0.3(18) . . . . ?
C02G O00J C01M O00W -2.7(14) . . . . ?
C02G O00J C01M C02B 179.6(10) . . . . ?
C02N O00S C021 O00U -1.3(16) . . . . ?
C02N O00S C021 C025 178.7(11) . . . . ?
C1 C00K C00X C00E 152.0(8) . . . . ?
C1 C00K C00X C017 -85.5(9) . . . . ?
C1 C00K C01I N00A -165.6(8) . . . . ?
C1 C00K C01I C00M 72.5(9) . . . . ?
C1 C00K C01I C01B -43.8(9) . . . . ?
C1 C02R C4 C0 0.0 . . . . ?
C02R C1 C2 C3 0.0 . . . . ?
C02R C4 C0 C3 0.0 . . . . ?
C4 C0 C3 C2 0.0 . . . . ?
C0 C3 C2 C1 0.0 . . . . ?
C2 C1 C02R C4 0.0 . . . . ?
